data_7156073
loop_
_publ_author_name
'Utecht, Greta'
'Fruzi\'nski, Andrzej'
'Jasi\'nski, Marcin'

_publ_section_title
;
 Polysubstituted 3-trifluoromethylpyrazoles: regioselective (3 +
 2)-cycloaddition of trifluoroacetonitrile imines with enol ethers and
 functional group transformations.
;
_journal_issue 8
_journal_name_full 'Organic &amp; biomolecular chemistry'
_journal_page_first 1252
_journal_page_last 1257
_journal_paper_doi 10.1039/c7ob03126b
_journal_volume 16
_journal_year 2018
_chemical_formula_moiety 'C21 H18 F3 N3 O4'
_chemical_formula_sum 'C21 H18 F3 N3 O4'
_chemical_formula_weight 433.38
_space_group_crystal_system orthorhombic
_space_group_IT_number 62
_space_group_name_Hall '-P 2ac 2n'
_space_group_name_H-M_alt 'P n m a'
_symmetry_space_group_name_Hall '-P 2ac 2n'
_symmetry_space_group_name_H-M 'P n m a'
_atom_sites_solution_hydrogens geom
_atom_sites_solution_primary dual
_audit_creation_date 2017-02-04
_audit_creation_method
;
Olex2 1.2-ac3
(compiled 2017.01.05 svn.r3372 for Rigaku Oxford Diffraction, GUI svn.r5289)
;
_audit_update_record
;
2017-02-06 deposited with the CCDC.
2018-01-22 downloaded from the CCDC.
;
_cell_angle_alpha 90
_cell_angle_beta 90
_cell_angle_gamma 90
_cell_formula_units_Z 4
_cell_length_a 14.9764(4)
_cell_length_b 6.8786(2)
_cell_length_c 19.4161(4)
_cell_measurement_reflns_used 5712
_cell_measurement_temperature 293(2)
_cell_measurement_theta_max 78.2150
_cell_measurement_theta_min 5.4190
_cell_volume 2000.18(9)
_computing_cell_refinement 'CrysAlisPro 1.171.39.16b (Rigaku OD, 2015)'
_computing_data_collection 'CrysAlisPro 1.171.39.16b (Rigaku OD, 2015)'
_computing_data_reduction 'CrysAlisPro 1.171.39.16b (Rigaku OD, 2015)'
_computing_molecular_graphics 'Olex2 (Dolomanov et al., 2009)'
_computing_publication_material 'Olex2 (Dolomanov et al., 2009)'
_computing_structure_refinement 'ShelXL (Sheldrick, 2015)'
_computing_structure_solution 'ShelXT (Sheldrick, 2015)'
_diffrn_ambient_temperature 293(2)
_diffrn_detector 'CCD plate'
_diffrn_detector_type 'Pilatus 300K'
_diffrn_measured_fraction_theta_full 0.997
_diffrn_measured_fraction_theta_max 0.995
_diffrn_measurement_details
;
List of Runs (angles in degrees, time in seconds):

  # Type    Start    End  Width  t~exp~   \w     \q     \k     \f   Frames
#--------------------------------------------------------------------------
  1  \w    -15.00  30.00   0.50    0.10    --   -5.34  38.00 -30.00   90
  2  \w      6.00  60.00   0.50    0.10    --   -5.34  77.00-180.00  108
  3  \w     33.00  68.00   0.50    0.10    --   -5.34  38.00 -30.00   70
  4  \w    112.00 145.00   0.50    0.11    --  107.75 125.00  30.00   66
  5  \w     51.00 144.00   0.50    0.11    --  107.75   0.00  90.00  186
  6  \w     35.00  64.00   0.50    0.11    --  107.75 -38.00 -60.00   58
  7  \w     33.00  69.00   0.50    0.11    --  107.75 -38.00 -90.00   72
  8  \w   -106.00 -76.00   0.50    0.11    --  -86.25  77.00-120.00   60
  9  \w    -71.00 -34.00   0.50    0.11    --  -86.25  38.00 -30.00   74
 10  \w    -67.00 -13.00   0.50    0.11    --  -86.25  38.00 -90.00  108
 11  \w    -71.00 -38.00   0.50    0.11    --  -86.25  77.00-120.00   66
 12  \w    -94.00 -16.00   0.50    0.11    --  -86.25  57.00-180.00  156
 13  \w     38.00 113.00   0.50    0.11    --  107.75-125.00-120.00  150
 14  \w     78.00 108.00   0.50    0.11    --  107.75 -99.00 -60.00   60
 15  \w     62.00 107.00   0.50    0.11    --  107.75 -99.00  90.00   90
;
_diffrn_measurement_device 'four-circle diffractometer'
_diffrn_measurement_device_type 'XtaLAB Synergy, Dualflex, Pilatus 300K'
_diffrn_measurement_method '\w scans'
_diffrn_orient_matrix_type 'CrysAlisPro convention (1999,Acta A55,543-557)'
_diffrn_orient_matrix_UB_11 0.0178327000
_diffrn_orient_matrix_UB_12 -0.0145840000
_diffrn_orient_matrix_UB_13 0.0779729000
_diffrn_orient_matrix_UB_21 0.1012658000
_diffrn_orient_matrix_UB_22 -0.0015028000
_diffrn_orient_matrix_UB_23 -0.0138146000
_diffrn_orient_matrix_UB_31 0.0017804000
_diffrn_orient_matrix_UB_32 0.2235424000
_diffrn_orient_matrix_UB_33 0.0050023000
_diffrn_radiation_monochromator mirror
_diffrn_radiation_probe x-ray
_diffrn_radiation_type CuK\a
_diffrn_radiation_wavelength 1.54184
_diffrn_reflns_av_R_equivalents 0.0252
_diffrn_reflns_av_unetI/netI 0.0199
_diffrn_reflns_Laue_measured_fraction_full 0.997
_diffrn_reflns_Laue_measured_fraction_max 0.995
_diffrn_reflns_limit_h_max 15
_diffrn_reflns_limit_h_min -17
_diffrn_reflns_limit_k_max 8
_diffrn_reflns_limit_k_min -4
_diffrn_reflns_limit_l_max 23
_diffrn_reflns_limit_l_min -23
_diffrn_reflns_number 9487
_diffrn_reflns_point_group_measured_fraction_full 0.997
_diffrn_reflns_point_group_measured_fraction_max 0.995
_diffrn_reflns_theta_full 67.684
_diffrn_reflns_theta_max 68.245
_diffrn_reflns_theta_min 4.555
_diffrn_source 'micro-focus sealed X-ray tube'
_diffrn_source_type 'PhotonJet (Cu) X-ray Source'
_exptl_absorpt_coefficient_mu 1.026
_exptl_absorpt_correction_T_max 1.000
_exptl_absorpt_correction_T_min 0.626
_exptl_absorpt_correction_type gaussian
_exptl_absorpt_process_details
;
CrysAlisPro 1.171.39.16b (Rigaku Oxford Diffraction, 2015)
Numerical absorption correction based on gaussian integration over
            a multifaceted crystal model
Empirical absorption correction using spherical harmonics,
 implemented in SCALE3 ABSPACK scaling algorithm.
;
_exptl_crystal_colour colourless
_exptl_crystal_density_diffrn 1.439
_exptl_crystal_description column
_exptl_crystal_F_000 896
_exptl_crystal_size_max 0.931
_exptl_crystal_size_mid 0.28
_exptl_crystal_size_min 0.151
_refine_diff_density_max 0.166
_refine_diff_density_min -0.135
_refine_diff_density_rms 0.028
_refine_ls_extinction_coef 0.0028(5)
_refine_ls_extinction_expression Fc^*^=kFc[1+0.001xFc^2^\l^3^/sin(2\q)]^-1/4^
_refine_ls_extinction_method 'SHELXL-2016/6 (Sheldrick 2016)'
_refine_ls_goodness_of_fit_ref 1.093
_refine_ls_hydrogen_treatment constr
_refine_ls_matrix_type full
_refine_ls_number_parameters 202
_refine_ls_number_reflns 1989
_refine_ls_number_restraints 0
_refine_ls_restrained_S_all 1.093
_refine_ls_R_factor_all 0.0468
_refine_ls_R_factor_gt 0.0391
_refine_ls_shift/su_max 0.000
_refine_ls_shift/su_mean 0.000
_refine_ls_structure_factor_coef Fsqd
_refine_ls_weighting_details 'w=1/[\s^2^(Fo^2^)+(0.0577P)^2^+0.2544P] where P=(Fo^2^+2Fc^2^)/3'
_refine_ls_weighting_scheme calc
_refine_ls_wR_factor_gt 0.1106
_refine_ls_wR_factor_ref 0.1151
_reflns_Friedel_coverage 0.000
_reflns_number_gt 1607
_reflns_number_total 1989
_reflns_threshold_expression 'I > 2\s(I)'
_cod_data_source_file c7ob03126b2.cif
_cod_data_source_block gu-476
_cod_depositor_comments 'Adding full bibliography for 7156073--7156074.cif.'
_cod_database_code 7156073
_shelx_shelxl_version_number 2016/6
_chemical_oxdiff_formula 'C18 H18 N3 O4 F3'
_shelx_space_group_comment
;
The symmetry employed for this shelxl refinement is uniquely defined
by the following loop, which should always be used as a source of
symmetry information in preference to the above space-group names.
They are only intended as comments.
;
_diffrn_oxdiff_ac3_digest_frames
;
01c272d392b5032cba47492e94c1a9226e01414e9ad
;
_reflns_odcompleteness_completeness 99.62
_reflns_odcompleteness_iscentric 1
_reflns_odcompleteness_theta 66.97
_olex2_refinement_description
;
1. Fixed Uiso
 At 1.2 times of:
  All C(H) groups, All C(H,H) groups
 At 1.5 times of:
  All C(H,H,H) groups
2. Others
 Sof(F14A)=1-FVAR(1)
 Sof(F16A)=0.5*(1-FVAR(2))
 Sof(F15)=0.5*FVAR(2)
 Sof(F14)=FVAR(1)
 Fixed Sof: H18A(0.5) H18B(0.5) H19A(0.5) H19B(0.5) H17A(0.5) H17B(0.5)
 H12A(0.5) H12B(0.5) H12C(0.5)
3.a Secondary CH2 refined with riding coordinates:
 C18(H18A,H18B), C19(H19A,H19B), C17(H17A,H17B)
3.b Aromatic/amide H refined with riding coordinates:
 C25(H25), C11(H11), C5(H5), C28(H28), C24(H24), C10(H10), C27(H27), C7(H7),
 C8(H8)
3.c Idealised Me refined as rotating group:
 C12(H12A,H12B,H12C)
;
_olex2_submission_special_instructions 'No special instructions were received'
_oxdiff_exptl_absorpt_empirical_details
;
Empirical correction (ABSPACK) includes:
- Absorption correction using spherical harmonics
- Frame scaling
;
_oxdiff_exptl_absorpt_empirical_full_max 1.364
_oxdiff_exptl_absorpt_empirical_full_min 0.831

loop_
_space_group_symop_operation_xyz
'x, y, z'
'-x+1/2, -y, z+1/2'
'-x, y+1/2, -z'
'x+1/2, -y+1/2, -z+1/2'
'-x, -y, -z'
'x-1/2, y, -z-1/2'
'x, -y-1/2, z'
'-x-1/2, y-1/2, z-1/2'

loop_
_atom_site_label
_atom_site_type_symbol
_atom_site_fract_x
_atom_site_fract_y
_atom_site_fract_z
_atom_site_U_iso_or_equiv
_atom_site_adp_type
_atom_site_occupancy
_atom_site_site_symmetry_order
_atom_site_calc_flag
_atom_site_refinement_flags_posn
_atom_site_refinement_flags_adp
_atom_site_refinement_flags_occupancy
_atom_site_disorder_assembly
_atom_site_disorder_group
O20 O 0.36632(10) 0.250000 0.47414(7) 0.0671(4) Uani 1 2 d S T P . .
N1 N 0.42904(10) 0.250000 0.13770(8) 0.0541(4) Uani 1 2 d S T P . .
N2 N 0.51726(11) 0.250000 0.12425(8) 0.0566(4) Uani 1 2 d S T P . .
N29 N 0.05801(14) 0.250000 0.70223(10) 0.0712(5) Uani 1 2 d S T P . .
O30 O 0.06537(14) 0.250000 0.76468(9) 0.0993(7) Uani 1 2 d S T P . .
O31 O -0.01354(13) 0.250000 0.67317(11) 0.1008(6) Uani 1 2 d S T P . .
O22 O 0.44878(12) 0.250000 0.56888(9) 0.1136(8) Uani 1 2 d S T P . .
F14 F 0.68448(13) 0.4010(4) 0.22539(15) 0.1199(16) Uani 0.777(11) 1 d . . . A 1
F15 F 0.6939(2) 0.250000 0.13170(13) 0.118(2) Uani 0.777(11) 2 d S T P A 1
F14A F 0.6876(5) 0.390(2) 0.1581(8) 0.225(13) Uani 0.223(11) 1 d . . . A 2
F16A F 0.6831(8) 0.250000 0.2449(6) 0.172(15) Uani 0.223(11) 2 d S T P A 2
C6 C 0.36656(13) 0.250000 0.08210(10) 0.0543(5) Uani 1 2 d S T P . .
C4 C 0.49281(13) 0.250000 0.23993(10) 0.0541(5) Uani 1 2 d S T P . .
C23 C 0.29177(14) 0.250000 0.58135(10) 0.0562(5) Uani 1 2 d S T P . .
C25 C 0.22119(16) 0.250000 0.69251(10) 0.0635(6) Uani 1 2 d S T P . .
H25 H 0.224785 0.250000 0.740325 0.076 Uiso 1 2 calc RS T P . .
C3 C 0.55468(13) 0.250000 0.18589(10) 0.0542(5) Uani 1 2 d S T P A .
C11 C 0.27666(13) 0.250000 0.09394(10) 0.0574(5) Uani 1 2 d S T P . .
H11 H 0.254981 0.250000 0.138829 0.069 Uiso 1 2 calc RS T P . .
C5 C 0.41281(14) 0.250000 0.20649(10) 0.0597(5) Uani 1 2 d S T P . .
H5 H 0.356813 0.250000 0.227195 0.072 Uiso 1 2 calc RS T P . .
C21 C 0.37672(16) 0.250000 0.54208(10) 0.0644(6) Uani 1 2 d S T P . .
C28 C 0.20924(15) 0.250000 0.54992(10) 0.0630(6) Uani 1 2 d S T P . .
H28 H 0.205397 0.250000 0.502110 0.076 Uiso 1 2 calc RS T P . .
C24 C 0.29736(15) 0.250000 0.65306(10) 0.0626(6) Uani 1 2 d S T P . .
H24 H 0.353006 0.250000 0.674312 0.075 Uiso 1 2 calc RS T P . .
C9 C 0.24703(15) 0.250000 -0.02815(10) 0.0640(6) Uani 1 2 d S T P . .
C10 C 0.21802(14) 0.250000 0.03897(11) 0.0624(5) Uani 1 2 d S T P . .
H10 H 0.156964 0.250000 0.047703 0.075 Uiso 1 2 calc RS T P . .
C18 C 0.42571(15) 0.250000 0.35902(10) 0.0634(6) Uani 1 2 d S T P . .
H18A H 0.390408 0.364169 0.348141 0.076 Uiso 0.5 1 calc R . . . .
H18B H 0.390408 0.135831 0.348141 0.076 Uiso 0.5 1 calc R . . . .
C27 C 0.13219(16) 0.250000 0.58905(11) 0.0662(6) Uani 1 2 d S T P . .
H27 H 0.076364 0.250000 0.568074 0.079 Uiso 1 2 calc RS T P . .
C26 C 0.13974(15) 0.250000 0.66015(10) 0.0591(5) Uani 1 2 d S T P . .
C19 C 0.44830(14) 0.250000 0.43437(11) 0.0680(6) Uani 1 2 d S T P . .
H19A H 0.483382 0.135713 0.445523 0.082 Uiso 0.5 1 calc R . . . .
H19B H 0.483382 0.364287 0.445523 0.082 Uiso 0.5 1 calc R . . . .
C13 C 0.65362(15) 0.250000 0.19022(11) 0.0723(7) Uani 1 2 d S T P . .
C17 C 0.50978(15) 0.250000 0.31626(10) 0.0703(6) Uani 1 2 d S T P . .
H17A H 0.544844 0.363861 0.327976 0.084 Uiso 0.5 1 calc R . . . .
H17B H 0.544844 0.136139 0.327976 0.084 Uiso 0.5 1 calc R . . . .
C12 C 0.18355(17) 0.250000 -0.08824(13) 0.0819(7) Uani 1 2 d S T P . .
H12A H 0.176026 0.380509 -0.104772 0.123 Uiso 0.5 1 calc GR . . B -1
H12B H 0.126826 0.199263 -0.073854 0.123 Uiso 0.5 1 calc GR . . B -1
H12C H 0.207318 0.170228 -0.124437 0.123 Uiso 0.5 1 calc GR . . B -1
C7 C 0.39740(16) 0.250000 0.01566(12) 0.0926(10) Uani 1 2 d S T P . .
H7 H 0.458506 0.250000 0.007126 0.111 Uiso 1 2 calc RS T P . .
C8 C 0.33805(17) 0.250000 -0.03847(12) 0.0955(10) Uani 1 2 d S T P . .
H8 H 0.360005 0.250000 -0.083275 0.115 Uiso 1 2 calc RS T P . .

loop_
_atom_site_aniso_label
_atom_site_aniso_U_11
_atom_site_aniso_U_22
_atom_site_aniso_U_33
_atom_site_aniso_U_23
_atom_site_aniso_U_13
_atom_site_aniso_U_12
O20 0.0671(9) 0.0944(11) 0.0399(7) 0.000 0.0037(6) 0.000
N1 0.0460(9) 0.0738(11) 0.0425(8) 0.000 0.0007(7) 0.000
N2 0.0464(9) 0.0768(11) 0.0466(9) 0.000 0.0022(7) 0.000
N29 0.0764(14) 0.0758(12) 0.0615(12) 0.000 0.0072(10) 0.000
O30 0.1013(15) 0.1430(18) 0.0535(10) 0.000 0.0196(9) 0.000
O31 0.0717(12) 0.1444(18) 0.0862(13) 0.000 0.0033(10) 0.000
O22 0.0694(12) 0.220(2) 0.0517(10) 0.000 -0.0037(9) 0.000
F14 0.0704(12) 0.147(3) 0.142(3) -0.049(2) -0.0120(13) -0.0293(13)
F15 0.0522(13) 0.256(6) 0.0474(15) 0.000 0.0081(8) 0.000
F14A 0.073(5) 0.25(2) 0.35(3) 0.184(19) 0.005(9) -0.056(7)
F16A 0.055(5) 0.40(5) 0.062(6) 0.000 -0.013(4) 0.000
C6 0.0517(11) 0.0680(12) 0.0431(10) 0.000 -0.0007(8) 0.000
C4 0.0514(11) 0.0692(12) 0.0417(10) 0.000 0.0009(8) 0.000
C23 0.0712(13) 0.0584(11) 0.0389(10) 0.000 -0.0003(9) 0.000
C25 0.0824(15) 0.0710(13) 0.0372(10) 0.000 -0.0001(10) 0.000
C3 0.0504(11) 0.0671(12) 0.0451(10) 0.000 0.0007(8) 0.000
C11 0.0543(11) 0.0719(13) 0.0459(10) 0.000 0.0019(9) 0.000
C5 0.0515(11) 0.0856(15) 0.0420(10) 0.000 0.0064(9) 0.000
C21 0.0697(14) 0.0816(15) 0.0418(10) 0.000 -0.0027(10) 0.000
C28 0.0767(15) 0.0735(13) 0.0390(10) 0.000 -0.0042(10) 0.000
C24 0.0704(14) 0.0764(14) 0.0410(10) 0.000 -0.0044(9) 0.000
C9 0.0648(13) 0.0751(14) 0.0522(12) 0.000 -0.0092(10) 0.000
C10 0.0507(11) 0.0730(13) 0.0636(13) 0.000 -0.0033(9) 0.000
C18 0.0627(13) 0.0851(15) 0.0425(10) 0.000 0.0038(9) 0.000
C27 0.0691(14) 0.0806(14) 0.0489(11) 0.000 -0.0063(10) 0.000
C26 0.0723(14) 0.0594(12) 0.0458(11) 0.000 0.0033(10) 0.000
C19 0.0628(13) 0.0966(16) 0.0445(11) 0.000 0.0054(10) 0.000
C13 0.0531(13) 0.117(2) 0.0463(12) 0.000 -0.0007(10) 0.000
C17 0.0607(13) 0.1085(18) 0.0418(11) 0.000 0.0000(9) 0.000
C12 0.0811(17) 0.0998(18) 0.0649(14) 0.000 -0.0229(12) 0.000
C7 0.0510(13) 0.181(3) 0.0461(12) 0.000 0.0030(10) 0.000
C8 0.0679(15) 0.177(3) 0.0417(12) 0.000 0.0017(11) 0.000

loop_
_atom_type_symbol
_atom_type_description
_atom_type_scat_dispersion_real
_atom_type_scat_dispersion_imag
_atom_type_scat_source
C C 0.0181 0.0091 'International Tables Vol C Tables 4.2.6.8 and 6.1.1.4'
H H 0.0000 0.0000 'International Tables Vol C Tables 4.2.6.8 and 6.1.1.4'
N N 0.0311 0.0180 'International Tables Vol C Tables 4.2.6.8 and 6.1.1.4'
O O 0.0492 0.0322 'International Tables Vol C Tables 4.2.6.8 and 6.1.1.4'
F F 0.0727 0.0534 'International Tables Vol C Tables 4.2.6.8 and 6.1.1.4'

loop_
_exptl_crystal_face_index_h
_exptl_crystal_face_index_k
_exptl_crystal_face_index_l
_exptl_crystal_face_perp_dist
1 0 0 0.0685
-1 0 0 0.0820
-1 4 1 0.4393
1 -4 -1 0.4393
0 0 1 0.1590
0 0 -1 0.1215

loop_
_geom_angle_atom_site_label_1
_geom_angle_atom_site_label_2
_geom_angle_atom_site_label_3
_geom_angle
_geom_angle_site_symmetry_1
_geom_angle_site_symmetry_3
C21 O20 C19 115.43(17) . .
N2 N1 C6 119.74(16) . .
N2 N1 C5 111.50(16) . .
C5 N1 C6 128.76(17) . .
C3 N2 N1 103.91(15) . .
O30 N29 C26 118.5(2) . .
O31 N29 O30 123.0(2) . .
O31 N29 C26 118.5(2) . .
C11 C6 N1 121.23(17) . .
C11 C6 C7 119.40(19) . .
C7 C6 N1 119.38(19) . .
C3 C4 C17 128.82(18) . .
C5 C4 C3 102.99(17) . .
C5 C4 C17 128.19(19) . .
C28 C23 C21 122.79(18) . .
C28 C23 C24 119.71(19) . .
C24 C23 C21 117.49(19) . .
C24 C25 H25 120.6 . .
C26 C25 H25 120.6 . .
C26 C25 C24 118.87(19) . .
N2 C3 C4 113.46(17) . .
N2 C3 C13 118.34(17) . .
C4 C3 C13 128.20(18) . .
C6 C11 H11 120.1 . .
C6 C11 C10 119.75(19) . .
C10 C11 H11 120.1 . .
N1 C5 C4 108.14(18) . .
N1 C5 H5 125.9 . .
C4 C5 H5 125.9 . .
O20 C21 C23 114.20(19) . .
O22 C21 O20 122.5(2) . .
O22 C21 C23 123.3(2) . .
C23 C28 H28 119.8 . .
C23 C28 C27 120.36(19) . .
C27 C28 H28 119.8 . .
C23 C24 H24 119.8 . .
C25 C24 C23 120.4(2) . .
C25 C24 H24 119.8 . .
C10 C9 C12 122.4(2) . .
C10 C9 C8 116.8(2) . .
C8 C9 C12 120.8(2) . .
C11 C10 H10 118.9 . .
C9 C10 C11 122.1(2) . .
C9 C10 H10 118.9 . .
H18A C18 H18B 108.1 . .
C19 C18 H18A 109.6 . .
C19 C18 H18B 109.6 . .
C19 C18 C17 110.38(18) . .
C17 C18 H18A 109.6 . .
C17 C18 H18B 109.6 . .
C28 C27 H27 120.7 . .
C28 C27 C26 118.7(2) . .
C26 C27 H27 120.7 . .
C25 C26 N29 119.04(19) . .
C25 C26 C27 121.9(2) . .
C27 C26 N29 119.0(2) . .
O20 C19 C18 109.14(17) . .
O20 C19 H19A 109.9 . .
O20 C19 H19B 109.9 . .
C18 C19 H19A 109.9 . .
C18 C19 H19B 109.9 . .
H19A C19 H19B 108.3 . .
F14 C13 F14 103.1(3) 7_565 .
F14 C13 C3 112.15(15) . .
F14 C13 C3 112.15(16) 7_565 .
F15 C13 F14 106.95(19) . 7_565
F15 C13 F14 106.95(19) . .
F15 C13 C3 114.7(2) . .
F14A C13 F14A 100.3(15) 7_565 .
F14A C13 C3 112.1(5) . .
F14A C13 C3 112.1(5) 7_565 .
F16A C13 F14A 107.6(8) . .
F16A C13 C3 115.8(7) . .
C4 C17 C18 113.67(18) . .
C4 C17 H17A 108.8 . .
C4 C17 H17B 108.8 . .
C18 C17 H17A 108.8 . .
C18 C17 H17B 108.8 . .
H17A C17 H17B 107.7 . .
C9 C12 H12A 109.5 . .
C9 C12 H12B 109.5 . .
C9 C12 H12C 109.5 . .
H12A C12 H12B 109.5 . .
H12A C12 H12C 109.5 . .
H12B C12 H12C 109.5 . .
C6 C7 H7 120.0 . .
C6 C7 C8 120.1(2) . .
C8 C7 H7 120.0 . .
C9 C8 H8 119.1 . .
C7 C8 C9 121.9(2) . .
C7 C8 H8 119.1 . .

loop_
_geom_bond_atom_site_label_1
_geom_bond_atom_site_label_2
_geom_bond_distance
O20 C21 1.328(2)
O20 C19 1.450(2)
N1 N2 1.347(2)
N1 C6 1.429(2)
N1 C5 1.358(2)
N2 C3 1.322(2)
N29 O30 1.218(2)
N29 O31 1.211(3)
N29 C26 1.472(3)
O22 C21 1.198(3)
F14 C13 1.326(3)
F15 C13 1.286(3)
F14A C13 1.258(10)
F16A C13 1.150(11)
C6 C11 1.366(3)
C6 C7 1.370(3)
C4 C3 1.400(3)
C4 C5 1.363(3)
C4 C17 1.504(3)
C23 C21 1.483(3)
C23 C28 1.378(3)
C23 C24 1.395(3)
C25 H25 0.9300
C25 C24 1.374(3)
C25 C26 1.372(3)
C3 C13 1.484(3)
C11 H11 0.9300
C11 C10 1.382(3)
C5 H5 0.9300
C28 H28 0.9300
C28 C27 1.382(3)
C24 H24 0.9300
C9 C10 1.374(3)
C9 C12 1.505(3)
C9 C8 1.378(3)
C10 H10 0.9300
C18 H18A 0.9700
C18 H18B 0.9700
C18 C19 1.502(3)
C18 C17 1.508(3)
C27 H27 0.9300
C27 C26 1.385(3)
C19 H19A 0.9700
C19 H19B 0.9700
C17 H17A 0.9700
C17 H17B 0.9700
C12 H12A 0.9600
C12 H12B 0.9600
C12 H12C 0.9600
C7 H7 0.9300
C7 C8 1.376(3)
C8 H8 0.9300

loop_
_exptl_oxdiff_crystal_face_indexfrac_h
_exptl_oxdiff_crystal_face_indexfrac_k
_exptl_oxdiff_crystal_face_indexfrac_l
_exptl_oxdiff_crystal_face_x
_exptl_oxdiff_crystal_face_y
_exptl_oxdiff_crystal_face_z
1.0002 -0.0008 -0.0005 0.0178 0.1013 0.0016
-1.0002 0.0008 0.0005 -0.0178 -0.1013 -0.0016
-0.9967 3.9923 1.0011 0.0021 -0.1208 0.8957
0.9967 -3.9923 -1.0011 -0.0021 0.1208 -0.8957
0.0001 0.0003 1.0015 0.0781 -0.0138 0.0051
-0.0001 -0.0003 -1.0015 -0.0781 0.0138 -0.0051
